data_8101266
loop_
_publ_author_name
'Horn , E.'
'Dong, T.'
'Fujii, T.'
'Yoshimura, T.'
'Shimasaki, C.'

_publ_section_title
;
Crystal structure of S-p-nitrophenyl-S-phenyl-S-fluorothiazyne, (C~6~H~5~)
NFS(C~6~H~4~NO~2~)
;
_journal_issue 3
_journal_name_full 'Zeitschrift f\"ur Kristallographie - New Crystal Structures'
_journal_page_first 357
_journal_page_last 358
_journal_volume 215
_journal_year 2000
_chemical_formula_moiety 'C12 H9 F N2 O2 S '
_chemical_formula_structural (C6H5)(N)(F)S(C6H4.NO2)
_chemical_formula_sum 'C12 H9 F N2 O2 S'
_chemical_formula_weight 264.27
_chemical_name_common
;
S-p-nitrophenyl-S-phenyl-S-fluorothiazyne
;
_space_group_IT_number 14
_symmetry_cell_setting monoclinic
_symmetry_space_group_name_Hall '-P 2yn'
_symmetry_space_group_name_H-M 'P 1 21/n 1'
_cell_angle_alpha 90
_cell_angle_beta 111.82(2)
_cell_angle_gamma 90
_cell_formula_units_Z 4
_cell_length_a 8.638(4)
_cell_length_b 14.070(3)
_cell_length_c 10.735(3)
_cell_measurement_temperature 296.2
_cell_volume 1211.2(6)
_diffrn_ambient_temperature 296.2
_exptl_crystal_density_diffrn 1.449
_refine_ls_R_factor_obs 0.0420
_refine_ls_wR_factor_obs 0.0388
_cod_original_sg_symbol_H-M 'P 21/n'
_cod_original_formula_sum 'C12 H9 F N2 O2 S '
_cod_database_code 8101266

loop_
_symmetry_equiv_pos_as_xyz
x,y,z
1/2-x,1/2+y,1/2-z
-x,-y,-z
1/2+x,1/2-y,1/2+z

loop_
_atom_site_aniso_label
_atom_site_aniso_U_11
_atom_site_aniso_U_22
_atom_site_aniso_U_33
_atom_site_aniso_U_12
_atom_site_aniso_U_13
_atom_site_aniso_U_23
S(1) 0.0385(1) 0.0434(2) 0.0441(2) -0.0014(1) 0.0149(1) -0.0034(1)
F(1) 0.0709(5) 0.0387(4) 0.0783(6) -0.0022(4) 0.0329(5) 0.0020(4)
O(1) 0.173(2) 0.120(1) 0.0460(7) 0.040(1) 0.0297(8) -0.0014(7)
O(2) 0.124(1) 0.0683(8) 0.0771(8) 0.0132(7) 0.0526(8) -0.0109(6)
N(1) 0.0400(6) 0.0677(8) 0.0471(6) 0.0016(5) 0.0086(5) -0.0070(6)
N(2) 0.096(1) 0.0586(8) 0.0533(7) -0.0068(7) 0.0361(7) -0.0066(6)
C(1) 0.0405(6) 0.0409(6) 0.0396(6) -0.0005(5) 0.0154(5) 0.0009(5)
C(2) 0.0649(9) 0.0616(9) 0.0462(7) 0.0194(8) 0.0201(7) 0.0081(6)
C(3) 0.0724(10) 0.0620(9) 0.0432(8) 0.0137(8) 0.0175(7) 0.0101(7)
C(4) 0.0629(8) 0.0451(7) 0.0459(7) -0.0061(6) 0.0258(6) -0.0002(6)
C(5) 0.0599(8) 0.0420(8) 0.0515(7) 0.0035(6) 0.0215(7) -0.0012(6)
C(6) 0.0502(7) 0.0427(7) 0.0424(7) 0.0065(6) 0.0117(6) 0.0044(6)
C(7) 0.0409(6) 0.0454(7) 0.0474(7) -0.0017(6) 0.0180(5) -0.0080(6)
C(8) 0.0567(8) 0.0637(10) 0.0619(9) -0.0007(8) 0.0273(8) 0.0055(7)
C(9) 0.0721(10) 0.086(1) 0.084(1) -0.0087(9) 0.0478(9) 0.0022(10)
C(10) 0.0525(8) 0.090(1) 0.100(1) -0.0108(8) 0.0429(9) -0.0245(9)
C(11) 0.0445(8) 0.105(2) 0.078(1) 0.0110(9) 0.0172(8) -0.0169(10)
C(12) 0.0473(7) 0.077(1) 0.0539(9) 0.0115(7) 0.0155(7) -0.0018(8)

loop_
_atom_site_label
_atom_site_fract_x
_atom_site_fract_y
_atom_site_fract_z
_atom_site_U_iso_or_equiv
_atom_site_thermal_displace_type
_atom_site_calc_flag
_atom_site_calc_attached_atom
_atom_site_occupancy
_atom_site_refinement_flags
S(1) 0.27513(4) 0.17375(2) 0.92865(3) 0.04212(8) Uani d . 1.00 .
F(1) 0.2626(1) 0.28071(5) 0.86540(9) 0.0611(3) Uani d . 1.00 .
O(1) 0.1790(2) 0.0014(1) 0.3266(1) 0.1161(6) Uani d . 1.00 .
O(2) 0.3714(2) -0.09151(9) 0.4526(1) 0.0855(4) Uani d . 1.00 .
N(1) 0.4177(1) 0.15229(9) 1.0484(1) 0.0538(3) Uani d . 1.00 .
N(2) 0.2717(2) -0.02678(10) 0.4361(1) 0.0668(4) Uani d . 1.00 .
C(1) 0.2601(1) 0.11523(9) 0.7763(1) 0.0402(3) Uani d . 1.00 .
C(2) 0.1603(2) 0.1476(1) 0.6500(1) 0.0577(4) Uani d . 1.00 .
C(3) 0.1623(2) 0.0995(1) 0.5383(1) 0.0603(4) Uani d . 1.00 .
C(4) 0.2655(2) 0.02193(10) 0.5563(1) 0.0497(4) Uani d . 1.00 .
C(5) 0.3640(2) -0.0114(1) 0.6810(1) 0.0509(4) Uani d . 1.00 .
C(6) 0.3595(2) 0.03573(10) 0.7922(1) 0.0467(4) Uani d . 1.00 .
C(7) 0.0736(1) 0.17205(10) 0.9373(1) 0.0441(3) Uani d . 1.00 .
C(8) 0.0652(2) 0.1239(1) 1.0459(2) 0.0593(5) Uani d . 1.00 .
C(9) -0.0860(2) 0.1193(1) 1.0625(2) 0.0755(6) Uani d . 1.00 .
C(10) -0.2246(2) 0.1609(1) 0.9695(2) 0.0766(6) Uani d . 1.00 .
C(11) -0.2143(2) 0.2083(2) 0.8614(2) 0.0775(6) Uani d . 1.00 .
C(12) -0.0646(2) 0.2160(1) 0.8425(2) 0.0602(4) Uani d . 1.00 .
H(1) 0.089(2) 0.202(1) 0.642(2) 0.086(6) Uiso calc . 1.00 .
H(2) 0.094(2) 0.121(1) 0.448(2) 0.078(5) Uiso calc . 1.00 .
H(3) 0.436(2) -0.066(1) 0.690(1) 0.075(5) Uiso calc . 1.00 .
H(4) 0.424(2) 0.014(1) 0.877(1) 0.059(4) Uiso calc . 1.00 .
H(5) 0.162(2) 0.094(1) 1.114(2) 0.072(5) Uiso calc . 1.00 .
H(6) -0.089(2) 0.083(1) 1.140(2) 0.085(6) Uiso calc . 1.00 .
H(7) -0.328(2) 0.158(1) 0.979(2) 0.092(6) Uiso calc . 1.00 .
H(8) -0.311(2) 0.238(1) 0.794(2) 0.112(7) Uiso calc . 1.00 .
H(9) -0.058(2) 0.246(1) 0.765(2) 0.077(5) Uiso calc . 1.00 .

loop_
_geom_bond_atom_site_label_1
_geom_bond_atom_site_label_2
_geom_bond_distance
_geom_bond_site_symmetry_1
_geom_bond_site_symmetry_2
_geom_bond_publ_flag
S(1) F(1) 1.638(2) 1_555 1_555 yes
S(1) N(1) 1.444(2) 1_555 1_555 yes
S(1) C(1) 1.792(2) 1_555 1_555 yes
S(1) C(7) 1.778(2) 1_555 1_555 yes
O(1) N(2) 1.217(3) 1_555 1_555 yes
O(2) N(2) 1.220(3) 1_555 1_555 yes
N(2) C(4) 1.480(3) 1_555 1_555 yes
C(1) C(2) 1.386(4) 1_555 1_555 yes
C(1) C(6) 1.381(3) 1_555 1_555 yes
C(2) C(3) 1.382(4) 1_555 1_555 yes
C(3) C(4) 1.377(4) 1_555 1_555 yes
C(4) C(5) 1.375(4) 1_555 1_555 yes
C(5) C(6) 1.379(4) 1_555 1_555 yes
C(7) C(8) 1.374(4) 1_555 1_555 yes
C(7) C(12) 1.393(4) 1_555 1_555 yes
C(8) C(9) 1.385(4) 1_555 1_555 yes
C(9) C(10) 1.372(5) 1_555 1_555 yes
C(10) C(11) 1.370(5) 1_555 1_555 yes
C(11) C(12) 1.385(4) 1_555 1_555 yes
